data_4132255
loop_
_publ_author_name
'Lu, Yanhui'
'Nakatsuji, Hidefumi'
'Okumura, Yukimasa'
'Yao, Lu'
'Ishihara, Kazuaki'

_publ_section_title
;
 Enantioselective Halo-oxy- and Halo-azacyclizations Induced by Chiral
 Amidophosphate Catalysts and Halo-Lewis Acids.
;
_journal_issue 19
_journal_name_full 'Journal of the American Chemical Society'
_journal_page_first 6039
_journal_page_last 6043
_journal_paper_doi 10.1021/jacs.8b02607
_journal_volume 140
_journal_year 2018
_chemical_absolute_configuration 'CHOOSE rm ad rmad syn or unk'
_chemical_formula_moiety 'C21 H25 I O2'
_chemical_formula_sum 'C21 H25 I O2'
_chemical_formula_weight 436.33
_space_group_crystal_system monoclinic
_space_group_IT_number 4
_space_group_name_Hall 'P 2yb'
_space_group_name_H-M_alt 'P 1 21 1'
_atom_sites_solution_hydrogens geom
_atom_sites_solution_primary direct
_atom_sites_solution_secondary difmap
_cell_angle_alpha 90.0000
_cell_angle_beta 102.591(6)
_cell_angle_gamma 90.0000
_cell_formula_units_Z 2
_cell_length_a 9.059(3)
_cell_length_b 9.733(3)
_cell_length_c 10.770(3)
_cell_measurement_reflns_used 3780
_cell_measurement_temperature 123
_cell_measurement_theta_max 27.40
_cell_measurement_theta_min 3.10
_cell_volume 926.8(5)
_computing_cell_refinement 'CrystalClear-SM Expert 2.1 b29'
_computing_data_collection 'CrystalClear-SM Expert 2.1 b29 (Rigaku, 2013)'
_computing_data_reduction 'CrystalClear-SM Expert 2.1 b29'
_computing_molecular_graphics 'CrystalStructure 4.2.2'
_computing_publication_material 'CrystalStructure 4.2.2 (Rigaku, 2016)'
_computing_structure_refinement 'SHELXL Version 2016/4 (Sheldrick, 2008)'
_computing_structure_solution 'SIR92 (Altomare, et al., 1994)'
_diffrn_ambient_temperature 123
_diffrn_detector_area_resol_mean 5.814
_diffrn_measured_fraction_theta_full 0.990
_diffrn_measured_fraction_theta_max 0.978
_diffrn_measurement_device_type 'Rigaku XtaLAB P200'
_diffrn_measurement_method \w
_diffrn_radiation_type 'Mo K\a'
_diffrn_radiation_wavelength 0.71075
_diffrn_reflns_av_R_equivalents 0.0154
_diffrn_reflns_Laue_measured_fraction_full 0.990
_diffrn_reflns_Laue_measured_fraction_max 0.978
_diffrn_reflns_limit_h_max 10
_diffrn_reflns_limit_h_min -11
_diffrn_reflns_limit_k_max 12
_diffrn_reflns_limit_k_min -12
_diffrn_reflns_limit_l_max 13
_diffrn_reflns_limit_l_min -12
_diffrn_reflns_number 7891
_diffrn_reflns_point_group_measured_fraction_full 0.935
_diffrn_reflns_point_group_measured_fraction_max 0.910
_diffrn_reflns_theta_full 25.242
_diffrn_reflns_theta_max 27.385
_diffrn_reflns_theta_min 3.113
_diffrn_standards_number 0
_exptl_absorpt_coefficient_mu 1.738
_exptl_absorpt_correction_T_max 0.706
_exptl_absorpt_correction_T_min 0.615
_exptl_absorpt_correction_type multi-scan
_exptl_absorpt_process_details 'REQAB (Rigaku, 1998)'
_exptl_crystal_colour colorless
_exptl_crystal_density_diffrn 1.563
_exptl_crystal_density_method 'not measured'
_exptl_crystal_description prism
_exptl_crystal_F_000 440.00
_exptl_crystal_size_max 0.200
_exptl_crystal_size_mid 0.200
_exptl_crystal_size_min 0.200
_refine_diff_density_max 0.50
_refine_diff_density_min -0.45
_refine_ls_abs_structure_details
;
 Flack x determined using 1601 quotients [(I+)-(I-)]/[(I+)+(I-)]
 (Parsons, Flack and Wagner, Acta Cryst. B69 (2013) 249-259).
;
_refine_ls_abs_structure_Flack -0.001(6)
_refine_ls_extinction_method none
_refine_ls_goodness_of_fit_ref 1.097
_refine_ls_hydrogen_treatment constr
_refine_ls_number_parameters 217
_refine_ls_number_reflns 3837
_refine_ls_number_restraints 1
_refine_ls_R_factor_all 0.0155
_refine_ls_R_factor_gt 0.0152
_refine_ls_shift/su_max 0.001
_refine_ls_structure_factor_coef Fsqd
_refine_ls_weighting_details 'w = 1/[\s^2^(Fo^2^)+(0.0223P)^2^] where P=(Fo^2^+2Fc^2^)/3'
_refine_ls_weighting_scheme calc
_refine_ls_wR_factor_gt 0.0407
_refine_ls_wR_factor_ref 0.0408
_reflns_Friedel_coverage 0.758
_reflns_Friedel_fraction_full 0.873
_reflns_Friedel_fraction_max 0.835
_reflns_number_gt 3784
_reflns_number_total 3837
_reflns_threshold_expression F^2^>2.0\s(F^2^)
_cod_data_source_file ja8b02607_si_002.cif
_cod_data_source_block 20171219-1
_cod_database_code 4132255

loop_
_space_group_symop_id
_space_group_symop_operation_xyz
1 +X,+Y,+Z
2 -X,1/2+Y,-Z

loop_
_atom_site_label
_atom_site_type_symbol
_atom_site_fract_x
_atom_site_fract_y
_atom_site_fract_z
_atom_site_U_iso_or_equiv
_atom_site_adp_type
_atom_site_occupancy
_atom_site_site_symmetry_order
_atom_site_calc_flag
_atom_site_refinement_flags_posn
_atom_site_refinement_flags_adp
I1 I -0.37844(2) 1.13322(2) 1.07019(2) 0.02269(6) Uani 1 1 d . .
O2 O 0.1011(2) 0.8980(2) 0.56525(18) 0.0187(4) Uani 1 1 d . .
O3 O -0.1427(2) 0.88893(19) 0.99343(19) 0.0161(4) Uani 1 1 d . .
C4 C -0.1369(3) 1.1145(3) 1.0898(3) 0.0175(6) Uani 1 1 d . .
H4A H -0.109172 1.153623 1.013182 0.021 Uiso 1 1 calc R U
H4B H -0.085489 1.169555 1.163959 0.021 Uiso 1 1 calc R U
C5 C -0.0806(3) 0.9043(3) 0.8877(3) 0.0137(5) Uani 1 1 d . .
C6 C 0.1195(3) 0.9655(3) 0.7823(3) 0.0154(5) Uani 1 1 d . .
C7 C 0.3646(3) 0.6921(3) 0.2837(3) 0.0252(6) Uani 1 1 d . .
H7 H 0.363779 0.617577 0.226584 0.030 Uiso 1 1 calc R U
C8 C 0.2830(3) 0.7914(3) 0.4629(3) 0.0181(5) Uani 1 1 d . .
C9 C 0.4493(3) 0.8076(3) 0.2735(3) 0.0235(6) Uani 1 1 d . .
H9 H 0.505187 0.813359 0.208657 0.028 Uiso 1 1 calc R U
C10 C 0.0387(3) 0.9018(3) 0.6738(3) 0.0156(5) Uani 1 1 d . .
C11 C 0.0611(3) 0.9640(3) 0.8931(3) 0.0144(5) Uani 1 1 d . .
C12 C -0.0792(3) 0.9668(3) 1.1072(3) 0.0156(5) Uani 1 1 d . .
C13 C -0.1042(3) 0.8429(3) 0.6669(3) 0.0165(5) Uani 1 1 d . .
C14 C 0.1507(3) 1.0230(3) 1.0164(3) 0.0165(5) Uani 1 1 d . .
H14A H 0.141219 1.124321 1.014669 0.020 Uiso 1 1 calc R U
H14B H 0.258906 0.999604 1.025967 0.020 Uiso 1 1 calc R U
C15 C 0.2703(3) 1.0321(3) 0.7835(3) 0.0203(6) Uani 1 1 d . .
H15A H 0.310870 1.071844 0.867667 0.024 Uiso 1 1 calc R U
H15B H 0.340907 0.962967 0.764592 0.024 Uiso 1 1 calc R U
H15C H 0.257132 1.104854 0.719092 0.024 Uiso 1 1 calc R U
C16 C 0.2805(3) 0.6840(3) 0.3773(3) 0.0225(6) Uani 1 1 d . .
H16 H 0.221069 0.604664 0.382652 0.027 Uiso 1 1 calc R U
C17 C 0.0936(3) 0.9661(3) 1.1295(3) 0.0186(6) Uani 1 1 d . .
H17A H 0.136059 1.021767 1.205863 0.022 Uiso 1 1 calc R U
H17B H 0.130617 0.870739 1.146373 0.022 Uiso 1 1 calc R U
C18 C 0.1960(4) 0.7798(3) 0.5665(3) 0.0241(6) Uani 1 1 d . .
H18A H 0.133131 0.695683 0.553606 0.029 Uiso 1 1 calc R U
H18B H 0.267423 0.772684 0.650138 0.029 Uiso 1 1 calc R U
C19 C -0.3242(3) 0.7937(3) 0.7717(3) 0.0194(6) Uani 1 1 d . .
H19A H -0.347940 0.806176 0.855477 0.023 Uiso 1 1 calc R U
H19B H -0.397848 0.844077 0.707662 0.023 Uiso 1 1 calc R U
H19C H -0.328612 0.695757 0.750070 0.023 Uiso 1 1 calc R U
C20 C 0.3704(3) 0.9075(3) 0.4538(3) 0.0210(6) Uani 1 1 d . .
H20 H 0.373852 0.980965 0.512451 0.025 Uiso 1 1 calc R U
C21 C -0.1255(3) 0.8924(3) 1.2160(3) 0.0235(6) Uani 1 1 d . .
H21A H -0.085060 0.941181 1.295718 0.028 Uiso 1 1 calc R U
H21B H -0.236070 0.889219 1.200895 0.028 Uiso 1 1 calc R U
H21C H -0.085283 0.798570 1.221720 0.028 Uiso 1 1 calc R U
C22 C -0.1669(3) 0.8479(3) 0.7745(3) 0.0146(5) Uani 1 1 d . .
C23 C -0.1870(3) 0.7751(3) 0.5458(3) 0.0249(6) Uani 1 1 d . .
H23A H -0.125855 0.781628 0.481368 0.030 Uiso 1 1 calc R U
H23B H -0.204886 0.678246 0.562490 0.030 Uiso 1 1 calc R U
H23C H -0.284078 0.821498 0.514895 0.030 Uiso 1 1 calc R U
C24 C 0.4525(3) 0.9158(3) 0.3586(3) 0.0227(6) Uani 1 1 d . .
H24 H 0.510868 0.995461 0.351792 0.027 Uiso 1 1 calc R U

loop_
_atom_site_aniso_label
_atom_site_aniso_U_11
_atom_site_aniso_U_22
_atom_site_aniso_U_33
_atom_site_aniso_U_23
_atom_site_aniso_U_13
_atom_site_aniso_U_12
I1 0.01571(7) 0.03103(9) 0.02217(9) -0.00164(11) 0.00594(5) 0.00253(10)
O2 0.0218(9) 0.0191(10) 0.0170(10) 0.0037(8) 0.0083(8) 0.0045(7)
O3 0.0177(9) 0.0160(9) 0.0166(10) -0.0039(8) 0.0077(7) -0.0048(7)
C4 0.0140(9) 0.0185(17) 0.0211(12) -0.0038(12) 0.0066(8) -0.0020(10)
C5 0.0124(11) 0.0111(12) 0.0184(14) 0.0002(10) 0.0051(10) 0.0009(9)
C6 0.0137(11) 0.0127(12) 0.0208(14) 0.0010(10) 0.0061(10) 0.0018(9)
C7 0.0288(15) 0.0248(13) 0.0248(16) -0.0026(13) 0.0116(12) 0.0024(12)
C8 0.0220(13) 0.0175(12) 0.0156(14) 0.0039(11) 0.0061(11) 0.0037(10)
C9 0.0181(13) 0.0310(15) 0.0233(16) 0.0051(13) 0.0088(11) 0.0053(11)
C10 0.0163(11) 0.0158(12) 0.0162(13) 0.0014(10) 0.0070(10) 0.0024(9)
C11 0.0127(11) 0.0116(11) 0.0190(14) -0.0006(10) 0.0037(10) 0.0010(9)
C12 0.0177(12) 0.0154(12) 0.0140(13) -0.0033(10) 0.0040(10) -0.0029(9)
C13 0.0159(12) 0.0129(12) 0.0189(14) 0.0015(10) 0.0001(10) 0.0024(9)
C14 0.0137(11) 0.0173(12) 0.0191(14) -0.0028(11) 0.0047(10) -0.0029(10)
C15 0.0174(12) 0.0199(12) 0.0265(16) -0.0007(12) 0.0108(11) -0.0038(10)
C16 0.0259(14) 0.0203(12) 0.0236(15) -0.0009(11) 0.0103(12) -0.0006(10)
C17 0.0160(12) 0.0213(14) 0.0184(14) -0.0010(11) 0.0032(11) -0.0006(10)
C18 0.0348(16) 0.0179(13) 0.0240(16) 0.0026(12) 0.0158(13) 0.0076(12)
C19 0.0133(12) 0.0208(13) 0.0231(15) -0.0003(11) 0.0020(10) -0.0030(10)
C20 0.0235(14) 0.0186(13) 0.0206(15) 0.0003(11) 0.0044(11) 0.0016(10)
C21 0.0253(14) 0.0250(17) 0.0216(16) 0.0016(12) 0.0082(12) -0.0034(12)
C22 0.0137(11) 0.0118(11) 0.0180(14) 0.0019(10) 0.0026(10) 0.0009(9)
C23 0.0239(14) 0.0328(16) 0.0163(15) -0.0002(12) 0.0005(12) -0.0055(12)
C24 0.0171(12) 0.0234(14) 0.0280(16) 0.0056(12) 0.0056(11) 0.0007(11)

loop_
_atom_type_symbol
_atom_type_description
_atom_type_scat_dispersion_real
_atom_type_scat_dispersion_imag
_atom_type_scat_source
C C 0.0033 0.0016
;
International Tables for Crystallography
(Vol. C, Tables 4.2.6.8 and 6.1.1.4)
;
H H 0.0000 0.0000
;
International Tables for Crystallography
(Vol. C, Table 6.1.1.4)
;
I I -0.4742 1.8119
;
International Tables for Crystallography
(Vol. C, Tables 4.2.6.8 and 6.1.1.4)
;
O O 0.0106 0.0060
;
International Tables for Crystallography
(Vol. C, Tables 4.2.6.8 and 6.1.1.4)
;

loop_
_geom_angle_atom_site_label_1
_geom_angle_atom_site_label_2
_geom_angle_atom_site_label_3
_geom_angle
C10 O2 C18 111.2(2)
C5 O3 C12 118.8(2)
C12 C4 I1 113.85(18)
C12 C4 H4A 108.8
I1 C4 H4A 108.8
C12 C4 H4B 108.8
I1 C4 H4B 108.8
H4A C4 H4B 107.7
O3 C5 C11 123.0(2)
O3 C5 C22 114.9(2)
C11 C5 C22 122.0(3)
C10 C6 C11 119.0(2)
C10 C6 C15 120.8(3)
C11 C6 C15 120.3(2)
C9 C7 C16 120.4(3)
C9 C7 H7 119.8
C16 C7 H7 119.8
C16 C8 C20 119.3(3)
C16 C8 C18 120.0(3)
C20 C8 C18 120.6(3)
C7 C9 C24 119.8(3)
C7 C9 H9 120.1
C24 C9 H9 120.1
C6 C10 C13 122.7(3)
C6 C10 O2 118.6(2)
C13 C10 O2 118.7(2)
C5 C11 C6 118.7(2)
C5 C11 C14 120.4(2)
C6 C11 C14 120.8(2)
O3 C12 C21 106.2(2)
O3 C12 C4 109.0(2)
C21 C12 C4 113.6(2)
O3 C12 C17 109.5(2)
C21 C12 C17 108.9(2)
C4 C12 C17 109.5(2)
C22 C13 C10 118.6(2)
C22 C13 C23 121.1(2)
C10 C13 C23 120.2(3)
C11 C14 C17 110.7(2)
C11 C14 H14A 109.5
C17 C14 H14A 109.5
C11 C14 H14B 109.5
C17 C14 H14B 109.5
H14A C14 H14B 108.1
C6 C15 H15A 109.5
C6 C15 H15B 109.5
H15A C15 H15B 109.5
C6 C15 H15C 109.5
H15A C15 H15C 109.5
H15B C15 H15C 109.5
C8 C16 C7 120.3(3)
C8 C16 H16 119.8
C7 C16 H16 119.8
C14 C17 C12 112.7(2)
C14 C17 H17A 109.1
C12 C17 H17A 109.1
C14 C17 H17B 109.1
C12 C17 H17B 109.1
H17A C17 H17B 107.8
O2 C18 C8 110.0(2)
O2 C18 H18A 109.7
C8 C18 H18A 109.7
O2 C18 H18B 109.7
C8 C18 H18B 109.7
H18A C18 H18B 108.2
C22 C19 H19A 109.5
C22 C19 H19B 109.5
H19A C19 H19B 109.5
C22 C19 H19C 109.5
H19A C19 H19C 109.5
H19B C19 H19C 109.5
C24 C20 C8 120.0(3)
C24 C20 H20 120.0
C8 C20 H20 120.0
C12 C21 H21A 109.5
C12 C21 H21B 109.5
H21A C21 H21B 109.5
C12 C21 H21C 109.5
H21A C21 H21C 109.5
H21B C21 H21C 109.5
C13 C22 C5 118.8(2)
C13 C22 C19 121.5(2)
C5 C22 C19 119.7(3)
C13 C23 H23A 109.5
C13 C23 H23B 109.5
H23A C23 H23B 109.5
C13 C23 H23C 109.5
H23A C23 H23C 109.5
H23B C23 H23C 109.5
C9 C24 C20 120.1(3)
C9 C24 H24 119.9
C20 C24 H24 119.9

loop_
_geom_bond_atom_site_label_1
_geom_bond_atom_site_label_2
_geom_bond_distance
I1 C4 2.159(2)
O2 C10 1.405(3)
O2 C18 1.435(3)
O3 C5 1.384(4)
O3 C12 1.449(3)
C4 C12 1.528(4)
C4 H4A 0.9900
C4 H4B 0.9900
C5 C11 1.399(3)
C5 C22 1.408(4)
C6 C10 1.384(4)
C6 C11 1.407(4)
C6 C15 1.510(4)
C7 C9 1.379(4)
C7 C16 1.392(4)
C7 H7 0.9500
C8 C16 1.391(4)
C8 C20 1.395(4)
C8 C18 1.504(4)
C9 C24 1.392(4)
C9 H9 0.9500
C10 C13 1.403(4)
C11 C14 1.511(4)
C12 C21 1.512(4)
C12 C17 1.531(4)
C13 C22 1.397(4)
C13 C23 1.507(4)
C14 C17 1.527(4)
C14 H14A 0.9900
C14 H14B 0.9900
C15 H15A 0.9800
C15 H15B 0.9800
C15 H15C 0.9800
C16 H16 0.9500
C17 H17A 0.9900
C17 H17B 0.9900
C18 H18A 0.9900
C18 H18B 0.9900
C19 C22 1.513(4)
C19 H19A 0.9800
C19 H19B 0.9800
C19 H19C 0.9800
C20 C24 1.394(4)
C20 H20 0.9500
C21 H21A 0.9800
C21 H21B 0.9800
C21 H21C 0.9800
C23 H23A 0.9800
C23 H23B 0.9800
C23 H23C 0.9800
C24 H24 0.9500

loop_
_geom_torsion_atom_site_label_1
_geom_torsion_atom_site_label_2
_geom_torsion_atom_site_label_3
_geom_torsion_atom_site_label_4
_geom_torsion
C12 O3 C5 C11 16.0(3)
C12 O3 C5 C22 -167.6(2)
C16 C7 C9 C24 1.1(4)
C11 C6 C10 C13 4.1(4)
C15 C6 C10 C13 -177.7(2)
C11 C6 C10 O2 -177.0(2)
C15 C6 C10 O2 1.1(4)
C18 O2 C10 C6 88.1(3)
C18 O2 C10 C13 -93.0(3)
O3 C5 C11 C6 175.2(2)
C22 C5 C11 C6 -1.0(4)
O3 C5 C11 C14 -3.6(4)
C22 C5 C11 C14 -179.7(2)
C10 C6 C11 C5 -3.3(4)
C15 C6 C11 C5 178.5(2)
C10 C6 C11 C14 175.4(2)
C15 C6 C11 C14 -2.8(4)
C5 O3 C12 C21 -159.1(2)
C5 O3 C12 C4 78.2(3)
C5 O3 C12 C17 -41.7(3)
I1 C4 C12 O3 64.1(2)
I1 C4 C12 C21 -54.1(3)
I1 C4 C12 C17 -176.05(17)
C6 C10 C13 C22 -0.5(4)
O2 C10 C13 C22 -179.3(2)
C6 C10 C13 C23 179.8(3)
O2 C10 C13 C23 1.0(4)
C5 C11 C14 C17 18.8(3)
C6 C11 C14 C17 -159.9(2)
C20 C8 C16 C7 0.2(4)
C18 C8 C16 C7 -177.9(3)
C9 C7 C16 C8 -1.1(4)
C11 C14 C17 C12 -45.3(3)
O3 C12 C17 C14 57.0(3)
C21 C12 C17 C14 172.8(2)
C4 C12 C17 C14 -62.5(3)
C10 O2 C18 C8 -169.8(2)
C16 C8 C18 O2 -128.1(3)
C20 C8 C18 O2 53.8(4)
C16 C8 C20 C24 0.8(4)
C18 C8 C20 C24 178.9(3)
C10 C13 C22 C5 -3.8(4)
C23 C13 C22 C5 175.9(3)
C10 C13 C22 C19 176.5(2)
C23 C13 C22 C19 -3.8(4)
O3 C5 C22 C13 -171.9(2)
C11 C5 C22 C13 4.6(4)
O3 C5 C22 C19 7.9(3)
C11 C5 C22 C19 -175.7(2)
C7 C9 C24 C20 -0.1(4)
C8 C20 C24 C9 -0.9(4)
